data_7121550
loop_
_publ_author_name
'Ando, Naoki'
'Kushida, Tomokatsu'
'Yamaguchi, Shigehiro'

_publ_section_title
;
 A planarized B-phenyldibenzoborepin: Impacts of the structural constraint
 on its electronic properties and Lewis acidity
;
_journal_name_full 'Chemical Communications'
_journal_paper_doi 10.1039/C8CC02837K
_journal_year 2018
_chemical_formula_moiety 'C26 H23 B'
_chemical_formula_sum 'C26 H23 B'
_chemical_formula_weight 346.25
_chemical_name_systematic
;
?
;
_space_group_crystal_system trigonal
_space_group_IT_number 148
_space_group_name_Hall '-R 3'
_space_group_name_H-M_alt 'R -3'
_symmetry_space_group_name_Hall '-R 3'
_symmetry_space_group_name_H-M 'R -3 :H'
_atom_sites_solution_hydrogens geom
_audit_creation_method SHELXL-2017/1
_audit_update_record
;
2018-03-02 deposited with the CCDC.
2018-04-23 downloaded from the CCDC.
;
_cell_angle_alpha 90
_cell_angle_beta 90
_cell_angle_gamma 120
_cell_formula_units_Z 18
_cell_length_a 33.652(8)
_cell_length_b 33.652(8)
_cell_length_c 8.379(2)
_cell_measurement_reflns_used 4838
_cell_measurement_temperature 123(2)
_cell_measurement_theta_max 27.5
_cell_measurement_theta_min 2.4
_cell_volume 8218(3)
_computing_structure_refinement 'SHELXL-2017/1 (Sheldrick, 2017)'
_diffrn_ambient_temperature 123(2)
_diffrn_measured_fraction_theta_full 0.998
_diffrn_measured_fraction_theta_max 0.998
_diffrn_measurement_device_type
;
Rigaku Single Crystal X-ray diffractometer equipped with 
FR-X generator, Varimax optics, and PILATUS 200K photon 
counting detector
;
_diffrn_radiation_type MoKa
_diffrn_radiation_wavelength 0.71075
_diffrn_reflns_av_R_equivalents 0.0190
_diffrn_reflns_av_unetI/netI 0.0090
_diffrn_reflns_Laue_measured_fraction_full 0.998
_diffrn_reflns_Laue_measured_fraction_max 0.998
_diffrn_reflns_limit_h_max 40
_diffrn_reflns_limit_h_min -40
_diffrn_reflns_limit_k_max 40
_diffrn_reflns_limit_k_min -39
_diffrn_reflns_limit_l_max 9
_diffrn_reflns_limit_l_min -9
_diffrn_reflns_number 23539
_diffrn_reflns_point_group_measured_fraction_full 0.998
_diffrn_reflns_point_group_measured_fraction_max 0.998
_diffrn_reflns_theta_full 24.997
_diffrn_reflns_theta_max 24.997
_diffrn_reflns_theta_min 3.055
_exptl_absorpt_coefficient_mu 0.070
_exptl_absorpt_correction_T_max 1.000
_exptl_absorpt_correction_T_min 0.959
_exptl_absorpt_correction_type multi-scan
_exptl_absorpt_process_details 'Jacobson, R. (1998) Private communication'
_exptl_crystal_colour yellow
_exptl_crystal_density_diffrn 1.259
_exptl_crystal_description block
_exptl_crystal_F_000 3312
_exptl_crystal_size_max 0.300
_exptl_crystal_size_mid 0.300
_exptl_crystal_size_min 0.250
_refine_diff_density_max 0.226
_refine_diff_density_min -0.178
_refine_diff_density_rms 0.035
_refine_ls_extinction_method none
_refine_ls_goodness_of_fit_ref 1.036
_refine_ls_hydrogen_treatment none
_refine_ls_matrix_type full
_refine_ls_number_parameters 248
_refine_ls_number_reflns 3210
_refine_ls_number_restraints 0
_refine_ls_restrained_S_all 1.036
_refine_ls_R_factor_all 0.0375
_refine_ls_R_factor_gt 0.0338
_refine_ls_shift/su_max 0.000
_refine_ls_shift/su_mean 0.000
_refine_ls_structure_factor_coef Fsqd
_refine_ls_weighting_details 'w=1/[\s^2^(Fo^2^)+(0.0415P)^2^+9.7646P] where P=(Fo^2^+2Fc^2^)/3'
_refine_ls_weighting_scheme calc
_refine_ls_wR_factor_gt 0.0836
_refine_ls_wR_factor_ref 0.0865
_reflns_Friedel_coverage 0.000
_reflns_number_gt 2919
_reflns_number_total 3210
_reflns_threshold_expression 'I > 2\s(I)'
_cod_data_source_file c8cc02837k2.cif
_cod_data_source_block compound_2
_cod_depositor_comments
;
The following automatic conversions were performed:

'_exptl_absorpt_correction_type' value 'Multi-scan' changed to
'multi-scan' according to
/home/data/users/saulius/crontab/automatic-downloads/rss-feeds/RSC/lib/dictionaries/cif_core.dic
dictionary named 'cif_core.dic' version 2.4.2 from 2011-04-26.

Automatic conversion script
Id: cif_fix_values 4973 2017-02-22 13:04:09Z antanas 
;
_cod_original_cell_volume 8218(5)
_cod_database_code 7121550
_shelx_shelxl_version_number 2017/1
_shelx_space_group_comment
;
The symmetry employed for this shelxl refinement is uniquely defined
by the following loop, which should always be used as a source of
symmetry information in preference to the above space-group names.
They are only intended as comments.
;
_shelx_estimated_absorpt_t_min 0.979
_shelx_estimated_absorpt_t_max 0.983

loop_
_space_group_symop_operation_xyz
'x, y, z'
'-y, x-y, z'
'-x+y, -x, z'
'x+2/3, y+1/3, z+1/3'
'-y+2/3, x-y+1/3, z+1/3'
'-x+y+2/3, -x+1/3, z+1/3'
'x+1/3, y+2/3, z+2/3'
'-y+1/3, x-y+2/3, z+2/3'
'-x+y+1/3, -x+2/3, z+2/3'
'-x, -y, -z'
'y, -x+y, -z'
'x-y, x, -z'
'-x+2/3, -y+1/3, -z+1/3'
'y+2/3, -x+y+1/3, -z+1/3'
'x-y+2/3, x+1/3, -z+1/3'
'-x+1/3, -y+2/3, -z+2/3'
'y+1/3, -x+y+2/3, -z+2/3'
'x-y+1/3, x+2/3, -z+2/3'

loop_
_atom_site_label
_atom_site_type_symbol
_atom_site_fract_x
_atom_site_fract_y
_atom_site_fract_z
_atom_site_U_iso_or_equiv
_atom_site_adp_type
_atom_site_occupancy
_atom_site_site_symmetry_order
_atom_site_calc_flag
_atom_site_refinement_flags_posn
_atom_site_refinement_flags_adp
B1 B 0.13358(4) 0.22043(4) 0.83216(15) 0.0151(3) Uani 1 1 d . .
C1 C 0.12845(4) 0.24780(4) 0.97126(13) 0.0160(2) Uani 1 1 d . .
C2 C 0.16692(4) 0.29150(4) 1.00866(13) 0.0178(2) Uani 1 1 d . .
C3 C 0.16084(5) 0.32247(4) 1.10011(15) 0.0255(3) Uani 1 1 d . .
H1 H 0.186517 0.351782 1.122443 0.031 Uiso 1 1 calc R U
C4 C 0.11807(5) 0.31152(5) 1.15959(15) 0.0284(3) Uani 1 1 d . .
H2 H 0.114158 0.334008 1.214637 0.034 Uiso 1 1 calc R U
C5 C 0.08154(4) 0.26824(5) 1.13872(14) 0.0246(3) Uani 1 1 d . .
H3 H 0.052801 0.260211 1.185753 0.029 Uiso 1 1 calc R U
C6 C 0.08610(4) 0.23552(4) 1.04842(13) 0.0190(3) Uani 1 1 d . .
C7 C 0.04679(4) 0.18962(4) 1.05564(14) 0.0229(3) Uani 1 1 d . .
H4 H 0.022288 0.187454 1.118507 0.027 Uiso 1 1 calc R U
C8 C 0.03802(4) 0.14950(4) 0.99130(14) 0.0225(3) Uani 1 1 d . .
H5 H 0.012061 0.123562 1.035959 0.027 Uiso 1 1 calc R U
C9 C 0.06056(4) 0.13821(4) 0.86694(14) 0.0184(2) Uani 1 1 d . .
C10 C 0.03924(4) 0.09117(4) 0.82798(15) 0.0228(3) Uani 1 1 d . .
H6 H 0.014061 0.069473 0.890014 0.027 Uiso 1 1 calc R U
C11 C 0.05434(4) 0.07640(4) 0.70216(15) 0.0247(3) Uani 1 1 d . .
H7 H 0.041640 0.044474 0.683421 0.030 Uiso 1 1 calc R U
C12 C 0.08830(4) 0.10813(4) 0.60151(15) 0.0221(3) Uani 1 1 d . .
H8 H 0.097129 0.097791 0.509845 0.027 Uiso 1 1 calc R U
C13 C 0.10935(4) 0.15468(4) 0.63395(13) 0.0170(2) Uani 1 1 d . .
C14 C 0.09876(4) 0.17072(4) 0.77647(13) 0.0155(2) Uani 1 1 d . .
C15 C 0.18016(4) 0.24458(4) 0.73985(13) 0.0149(2) Uani 1 1 d . .
C16 C 0.18472(4) 0.22666(4) 0.59271(13) 0.0166(2) Uani 1 1 d . .
C17 C 0.22743(4) 0.24422(4) 0.52136(14) 0.0216(3) Uani 1 1 d . .
H9 H 0.230305 0.232209 0.422162 0.026 Uiso 1 1 calc R U
C18 C 0.26592(4) 0.27928(4) 0.59480(16) 0.0261(3) Uani 1 1 d . .
H10 H 0.295310 0.290402 0.547869 0.031 Uiso 1 1 calc R U
C19 C 0.26181(4) 0.29808(4) 0.73538(15) 0.0235(3) Uani 1 1 d . .
H11 H 0.288402 0.322367 0.783863 0.028 Uiso 1 1 calc R U
C20 C 0.21901(4) 0.28191(4) 0.80777(13) 0.0167(2) Uani 1 1 d . .
C21 C 0.14132(4) 0.18985(4) 0.51133(13) 0.0184(3) Uani 1 1 d . .
C22 C 0.11573(4) 0.21370(4) 0.44202(14) 0.0216(3) Uani 1 1 d . .
H12 H 0.107964 0.228156 0.528773 0.032 Uiso 1 1 calc R U
H13 H 0.087542 0.190841 0.388834 0.032 Uiso 1 1 calc R U
H14 H 0.135537 0.237151 0.364731 0.032 Uiso 1 1 calc R U
C23 C 0.15138(5) 0.16739(4) 0.36993(15) 0.0279(3) Uani 1 1 d . .
H15 H 0.170268 0.190947 0.291510 0.042 Uiso 1 1 calc R U
H16 H 0.122443 0.144779 0.320142 0.042 Uiso 1 1 calc R U
H17 H 0.167877 0.152060 0.407673 0.042 Uiso 1 1 calc R U
C24 C 0.21587(4) 0.30311(4) 0.96495(13) 0.0179(3) Uani 1 1 d . .
C25 C 0.23172(4) 0.28193(5) 1.09755(15) 0.0263(3) Uani 1 1 d . .
H18 H 0.211718 0.248520 1.098029 0.040 Uiso 1 1 calc R U
H19 H 0.230028 0.294374 1.201462 0.040 Uiso 1 1 calc R U
H20 H 0.263414 0.289521 1.076936 0.040 Uiso 1 1 calc R U
C26 C 0.24876(4) 0.35536(4) 0.96372(16) 0.0280(3) Uani 1 1 d . .
H21 H 0.279652 0.361867 0.934634 0.042 Uiso 1 1 calc R U
H22 H 0.249510 0.367848 1.070052 0.042 Uiso 1 1 calc R U
H23 H 0.238053 0.369622 0.885710 0.042 Uiso 1 1 calc R U

loop_
_atom_site_aniso_label
_atom_site_aniso_U_11
_atom_site_aniso_U_22
_atom_site_aniso_U_33
_atom_site_aniso_U_23
_atom_site_aniso_U_13
_atom_site_aniso_U_12
B1 0.0165(6) 0.0169(6) 0.0144(6) 0.0036(5) -0.0015(5) 0.0103(5)
C1 0.0180(6) 0.0185(6) 0.0138(5) 0.0032(4) -0.0010(4) 0.0108(5)
C2 0.0225(6) 0.0190(6) 0.0135(5) 0.0013(4) -0.0019(4) 0.0117(5)
C3 0.0312(7) 0.0214(6) 0.0248(6) -0.0049(5) -0.0032(5) 0.0139(5)
C4 0.0401(8) 0.0330(7) 0.0238(6) -0.0062(5) -0.0011(5) 0.0270(6)
C5 0.0283(7) 0.0368(7) 0.0180(6) 0.0013(5) 0.0029(5) 0.0233(6)
C6 0.0211(6) 0.0267(6) 0.0133(5) 0.0032(5) 0.0000(4) 0.0150(5)
C7 0.0165(6) 0.0331(7) 0.0196(6) 0.0052(5) 0.0049(5) 0.0129(5)
C8 0.0141(5) 0.0254(6) 0.0223(6) 0.0079(5) 0.0029(5) 0.0057(5)
C9 0.0142(5) 0.0196(6) 0.0202(6) 0.0037(4) -0.0043(4) 0.0076(5)
C10 0.0153(6) 0.0183(6) 0.0289(6) 0.0066(5) -0.0045(5) 0.0040(5)
C11 0.0220(6) 0.0124(6) 0.0360(7) -0.0004(5) -0.0106(5) 0.0058(5)
C12 0.0233(6) 0.0190(6) 0.0255(6) -0.0044(5) -0.0068(5) 0.0117(5)
C13 0.0161(5) 0.0170(6) 0.0195(6) -0.0002(4) -0.0041(4) 0.0095(5)
C14 0.0140(5) 0.0170(6) 0.0170(6) 0.0026(4) -0.0029(4) 0.0089(5)
C15 0.0171(6) 0.0138(5) 0.0160(6) 0.0028(4) 0.0000(4) 0.0094(5)
C16 0.0200(6) 0.0152(5) 0.0173(6) 0.0037(4) 0.0021(4) 0.0109(5)
C17 0.0247(6) 0.0238(6) 0.0201(6) 0.0030(5) 0.0059(5) 0.0149(5)
C18 0.0183(6) 0.0270(7) 0.0328(7) 0.0059(5) 0.0099(5) 0.0112(5)
C19 0.0161(6) 0.0199(6) 0.0302(7) 0.0009(5) 0.0003(5) 0.0057(5)
C20 0.0170(6) 0.0146(5) 0.0193(6) 0.0037(4) 0.0001(4) 0.0084(5)
C21 0.0226(6) 0.0176(6) 0.0158(6) -0.0018(4) -0.0001(5) 0.0107(5)
C22 0.0252(6) 0.0212(6) 0.0178(6) 0.0006(5) -0.0030(5) 0.0110(5)
C23 0.0368(7) 0.0253(7) 0.0216(6) -0.0046(5) 0.0033(5) 0.0156(6)
C24 0.0174(6) 0.0150(6) 0.0184(6) 0.0002(4) -0.0030(4) 0.0059(5)
C25 0.0260(7) 0.0336(7) 0.0222(6) 0.0040(5) -0.0023(5) 0.0169(6)
C26 0.0264(7) 0.0189(6) 0.0303(7) -0.0043(5) -0.0017(5) 0.0050(5)

loop_
_atom_type_symbol
_atom_type_description
_atom_type_scat_dispersion_real
_atom_type_scat_dispersion_imag
_atom_type_scat_source
C C 0.0033 0.0016 'International Tables Vol C Tables 4.2.6.8 and 6.1.1.4'
H H 0.0000 0.0000 'International Tables Vol C Tables 4.2.6.8 and 6.1.1.4'
B B 0.0013 0.0007 'International Tables Vol C Tables 4.2.6.8 and 6.1.1.4'

loop_
_geom_angle_atom_site_label_1
_geom_angle_atom_site_label_2
_geom_angle_atom_site_label_3
_geom_angle
C1 B1 C14 128.06(10)
C1 B1 C15 116.39(10)
C14 B1 C15 115.50(10)
C6 C1 C2 117.39(10)
C6 C1 B1 124.19(10)
C2 C1 B1 117.74(10)
C3 C2 C1 119.78(11)
C3 C2 C24 118.87(11)
C1 C2 C24 121.02(10)
C4 C3 C2 121.43(12)
C4 C3 H1 119.3
C2 C3 H1 119.3
C5 C4 C3 119.82(11)
C5 C4 H2 120.1
C3 C4 H2 120.1
C4 C5 C6 120.70(11)
C4 C5 H3 119.6
C6 C5 H3 119.6
C5 C6 C1 120.12(11)
C5 C6 C7 114.45(11)
C1 C6 C7 125.17(11)
C8 C7 C6 132.87(11)
C8 C7 H4 113.6
C6 C7 H4 113.6
C7 C8 C9 132.28(11)
C7 C8 H5 113.9
C9 C8 H5 113.9
C10 C9 C14 119.82(11)
C10 C9 C8 114.95(10)
C14 C9 C8 125.00(10)
C11 C10 C9 120.88(11)
C11 C10 H6 119.6
C9 C10 H6 119.6
C10 C11 C12 120.02(11)
C10 C11 H7 120.0
C12 C11 H7 120.0
C13 C12 C11 120.52(11)
C13 C12 H8 119.7
C11 C12 H8 119.7
C12 C13 C14 120.57(11)
C12 C13 C21 120.47(10)
C14 C13 C21 118.77(10)
C9 C14 C13 117.15(10)
C9 C14 B1 124.89(10)
C13 C14 B1 117.43(10)
C20 C15 C16 118.96(10)
C20 C15 B1 120.55(10)
C16 C15 B1 120.27(10)
C17 C16 C15 120.30(11)
C17 C16 C21 121.41(10)
C15 C16 C21 118.20(10)
C18 C17 C16 119.98(11)
C18 C17 H9 120.0
C16 C17 H9 120.0
C19 C18 C17 120.35(11)
C19 C18 H10 119.8
C17 C18 H10 119.8
C18 C19 C20 120.88(11)
C18 C19 H11 119.6
C20 C19 H11 119.6
C19 C20 C15 119.33(11)
C19 C20 C24 119.40(10)
C15 C20 C24 121.14(10)
C16 C21 C13 110.22(9)
C16 C21 C23 112.88(10)
C13 C21 C23 112.40(10)
C16 C21 C22 107.50(9)
C13 C21 C22 107.07(9)
C23 C21 C22 106.40(10)
C21 C22 H12 109.5
C21 C22 H13 109.5
H12 C22 H13 109.5
C21 C22 H14 109.5
H12 C22 H14 109.5
H13 C22 H14 109.5
C21 C23 H15 109.5
C21 C23 H16 109.5
H15 C23 H16 109.5
C21 C23 H17 109.5
H15 C23 H17 109.5
H16 C23 H17 109.5
C20 C24 C2 113.77(9)
C20 C24 C26 110.47(10)
C2 C24 C26 111.06(10)
C20 C24 C25 106.46(9)
C2 C24 C25 106.49(9)
C26 C24 C25 108.27(10)
C24 C25 H18 109.5
C24 C25 H19 109.5
H18 C25 H19 109.5
C24 C25 H20 109.5
H18 C25 H20 109.5
H19 C25 H20 109.5
C24 C26 H21 109.5
C24 C26 H22 109.5
H21 C26 H22 109.5
C24 C26 H23 109.5
H21 C26 H23 109.5
H22 C26 H23 109.5

loop_
_geom_bond_atom_site_label_1
_geom_bond_atom_site_label_2
_geom_bond_distance
B1 C1 1.5479(17)
B1 C14 1.5585(17)
B1 C15 1.5626(16)
C1 C6 1.4253(16)
C1 C2 1.4258(16)
C2 C3 1.3886(17)
C2 C24 1.5351(16)
C3 C4 1.3875(19)
C3 H1 0.9500
C4 C5 1.3684(19)
C4 H2 0.9500
C5 C6 1.4059(17)
C5 H3 0.9500
C6 C7 1.4480(18)
C7 C8 1.3424(18)
C7 H4 0.9500
C8 C9 1.4470(17)
C8 H5 0.9500
C9 C10 1.4113(17)
C9 C14 1.4203(16)
C10 C11 1.3671(19)
C10 H6 0.9500
C11 C12 1.3920(18)
C11 H7 0.9500
C12 C13 1.3855(17)
C12 H8 0.9500
C13 C14 1.4271(16)
C13 C21 1.5301(16)
C15 C20 1.4031(16)
C15 C16 1.4142(16)
C16 C17 1.3870(16)
C16 C21 1.5241(16)
C17 C18 1.3858(18)
C17 H9 0.9500
C18 C19 1.3765(18)
C18 H10 0.9500
C19 C20 1.3981(17)
C19 H11 0.9500
C20 C24 1.5264(16)
C21 C23 1.5316(16)
C21 C22 1.5539(16)
C22 H12 0.9800
C22 H13 0.9800
C22 H14 0.9800
C23 H15 0.9800
C23 H16 0.9800
C23 H17 0.9800
C24 C26 1.5398(16)
C24 C25 1.5514(16)
C25 H18 0.9800
C25 H19 0.9800
C25 H20 0.9800
C26 H21 0.9800
C26 H22 0.9800
C26 H23 0.9800

loop_
_geom_torsion_atom_site_label_1
_geom_torsion_atom_site_label_2
_geom_torsion_atom_site_label_3
_geom_torsion_atom_site_label_4
_geom_torsion
C14 B1 C1 C6 -15.35(17)
C15 B1 C1 C6 167.43(10)
C14 B1 C1 C2 174.41(10)
C15 B1 C1 C2 -2.82(14)
C6 C1 C2 C3 -8.30(15)
B1 C1 C2 C3 162.62(10)
C6 C1 C2 C24 165.07(10)
B1 C1 C2 C24 -24.01(15)
C1 C2 C3 C4 1.45(18)
C24 C2 C3 C4 -172.06(11)
C2 C3 C4 C5 5.01(19)
C3 C4 C5 C6 -4.26(19)
C4 C5 C6 C1 -2.88(17)
C4 C5 C6 C7 171.54(11)
C2 C1 C6 C5 9.03(15)
B1 C1 C6 C5 -161.25(11)
C2 C1 C6 C7 -164.75(10)
B1 C1 C6 C7 24.97(17)
C5 C6 C7 C8 -178.32(13)
C1 C6 C7 C8 -4.2(2)
C6 C7 C8 C9 -13.6(2)
C7 C8 C9 C10 -177.31(13)
C7 C8 C9 C14 -3.0(2)
C14 C9 C10 C11 -1.17(17)
C8 C9 C10 C11 173.51(11)
C9 C10 C11 C12 -6.02(17)
C10 C11 C12 C13 4.53(17)
C11 C12 C13 C14 4.16(17)
C11 C12 C13 C21 -170.82(10)
C10 C9 C14 C13 9.44(15)
C8 C9 C14 C13 -164.67(10)
C10 C9 C14 B1 -161.94(10)
C8 C9 C14 B1 23.95(17)
C12 C13 C14 C9 -10.96(15)
C21 C13 C14 C9 164.11(10)
C12 C13 C14 B1 161.08(10)
C21 C13 C14 B1 -23.86(14)
C1 B1 C14 C9 -15.09(17)
C15 B1 C14 C9 162.16(10)
C1 B1 C14 C13 173.55(10)
C15 B1 C14 C13 -9.20(14)
C1 B1 C15 C20 18.21(15)
C14 B1 C15 C20 -159.37(10)
C1 B1 C15 C16 -167.20(10)
C14 B1 C15 C16 15.22(14)
C20 C15 C16 C17 3.39(16)
B1 C15 C16 C17 -171.28(10)
C20 C15 C16 C21 -173.07(10)
B1 C15 C16 C21 12.25(15)
C15 C16 C17 C18 0.42(17)
C21 C16 C17 C18 176.77(11)
C16 C17 C18 C19 -2.54(18)
C17 C18 C19 C20 0.80(19)
C18 C19 C20 C15 3.06(17)
C18 C19 C20 C24 179.07(11)
C16 C15 C20 C19 -5.08(16)
B1 C15 C20 C19 169.58(10)
C16 C15 C20 C24 178.98(10)
B1 C15 C20 C24 -6.36(15)
C17 C16 C21 C13 140.40(11)
C15 C16 C21 C13 -43.17(13)
C17 C16 C21 C23 13.80(15)
C15 C16 C21 C23 -169.78(10)
C17 C16 C21 C22 -103.23(12)
C15 C16 C21 C22 73.20(12)
C12 C13 C21 C16 -134.98(11)
C14 C13 C21 C16 49.95(13)
C12 C13 C21 C23 -8.11(15)
C14 C13 C21 C23 176.82(10)
C12 C13 C21 C22 108.38(11)
C14 C13 C21 C22 -66.69(12)
C19 C20 C24 C2 165.01(10)
C15 C20 C24 C2 -19.04(14)
C19 C20 C24 C26 39.31(14)
C15 C20 C24 C26 -144.74(11)
C19 C20 C24 C25 -78.02(13)
C15 C20 C24 C25 97.92(12)
C3 C2 C24 C20 -151.28(10)
C1 C2 C24 C20 35.29(14)
C3 C2 C24 C26 -25.89(14)
C1 C2 C24 C26 160.68(10)
C3 C2 C24 C25 91.77(13)
C1 C2 C24 C25 -81.66(12)
